data_7708038
loop_
_publ_author_name
'Rummel, Lena'
'Lassandro, Giuliano'
'Seidl, Michael'
'Timoshkin, Alexey Y.'
'Scheer, Manfred'

_publ_section_title
;
 Reactivity of the pentelidene complexes
 [Cp*E{W(CO)<sub>5</sub>}<sub>2</sub>] (E = P, As) towards dichalcogenides
 and chalcogenols - synthesis of novel chalcogenopentelidene complexes.
;
_journal_issue 36
_journal_name_full 'Dalton transactions (Cambridge, England : 2003)'
_journal_page_first 12648
_journal_page_last 12654
_journal_paper_doi 10.1039/d1dt01866c
_journal_volume 50
_journal_year 2021
_chemical_formula_moiety 'C16 H5 O10 P Se W2'
_chemical_formula_sum 'C16 H5 O10 P Se W2'
_chemical_formula_weight 834.83
_space_group_crystal_system monoclinic
_space_group_IT_number 14
_space_group_name_Hall '-P 2ybc'
_space_group_name_H-M_alt 'P 1 21/c 1'
_atom_sites_solution_hydrogens geom
_atom_sites_solution_primary dual
_audit_creation_date 2021-05-07
_audit_creation_method
;
Olex2 1.3-alpha
(compiled 2020.11.12 svn.r5f609507 for OlexSys, GUI svn.r6272)
;
_audit_update_record
;
2021-05-13 deposited with the CCDC.	2021-08-03 downloaded from the CCDC.
;
_cell_angle_alpha 90
_cell_angle_beta 99.7400(10)
_cell_angle_gamma 90
_cell_formula_units_Z 4
_cell_length_a 7.01510(10)
_cell_length_b 16.4460(2)
_cell_length_c 18.4907(2)
_cell_measurement_reflns_used 13435
_cell_measurement_temperature 123(1)
_cell_measurement_theta_max 71.7750
_cell_measurement_theta_min 4.8240
_cell_volume 2102.53(5)
_computing_cell_refinement 'CrysAlisPro 1.171.41.81a (Rigaku OD, 2020)'
_computing_data_collection 'CrysAlisPro 1.171.41.81a (Rigaku OD, 2020)'
_computing_data_reduction 'CrysAlisPro 1.171.41.81a (Rigaku OD, 2020)'
_computing_molecular_graphics 'Olex2 1.3-alpha (Dolomanov et al., 2009)'
_computing_publication_material 'Olex2 1.3-alpha (Dolomanov et al., 2009)'
_computing_structure_refinement 'SHELXL 2018/3 (Sheldrick, 2015)'
_computing_structure_solution 'SHELXT 2018/2 (Sheldrick, 2018)'
_diffrn_ambient_temperature 123(1)
_diffrn_detector 'CCD plate'
_diffrn_detector_area_resol_mean 5.2548
_diffrn_detector_type AtlasS2
_diffrn_measured_fraction_theta_full 1.000
_diffrn_measured_fraction_theta_max 0.992
_diffrn_measurement_details
;
List of Runs (angles in degrees, time in seconds):

  # Type    Start    End  Width  t~exp~   \w     \q     \k     \f   Frames
#--------------------------------------------------------------------------
  1  \w    -40.00  27.00   1.00    7.50    --   41.28 -19.00  90.00   67
  2  \w    -40.00  27.00   1.00    7.50    --   41.28 -19.00-180.00   67
  3  \w    -40.00  27.00   1.00    7.50    --   41.28 -19.00-150.00   67
  4  \w     30.00  71.00   1.00   22.50    --  104.28 -61.00-180.00   41
  5  \w     30.00  71.00   1.00   22.50    --  104.28 -61.00  30.00   41
  6  \w     30.00  71.00   1.00   22.50    --  104.28 -61.00-150.00   41
  7  \w     26.00  83.00   1.00   22.50    --  104.28-111.00 150.00   57
  8  \w     74.00 178.00   1.00   22.50    --  104.28  61.00 -90.00  104
  9  \w     30.00  71.00   1.00   22.50    --  104.28 -61.00 120.00   41
 10  \w     26.00 105.00   1.00   22.50    --  104.28 -77.00 -30.00   79
 11  \w     77.00 178.00   1.00   22.50    --  104.28  45.00  30.00  101
 12  \w     12.00 115.00   1.00    7.50    --   41.28  57.00 -30.00  103
 13  \w     -5.00 123.00   1.00    7.50    --   41.28  19.00-120.00  128
 14  \w     43.00 178.00   1.00   22.50    --  104.28  15.00-180.00  135
 15  \w     74.00 178.00   1.00   22.50    --  104.28  61.00 -30.00  104
 16  \w     74.00 178.00   1.00   22.50    --  104.28  61.00-150.00  104
 17  \w     74.00 178.00   1.00   22.50    --  104.28  61.00  60.00  104
 18  \w     26.00 105.00   1.00   22.50    --  104.28 -77.00-180.00   79
 19  \w     30.00  71.00   1.00   22.50    --  104.28 -61.00 -90.00   41
 20  \w    -99.00 -22.00   1.00    7.50    --  -41.28 125.00 -30.00   77
 21  \w     12.00 115.00   1.00    7.50    --   41.28  57.00  90.00  103
 22  \w     74.00 178.00   1.00   22.50    --  104.28  61.00 150.00  104
 23  \w     74.00 153.00   1.00   22.50    --  104.28  61.00-120.00   79
;
_diffrn_measurement_device 'four-circle diffractometer'
_diffrn_measurement_device_type 'Xcalibur, AtlasS2, Gemini ultra'
_diffrn_measurement_method '\w scans'
_diffrn_orient_matrix_type 'CrysAlisPro convention (1999,Acta A55,543-557)'
_diffrn_orient_matrix_UB_11 -0.0410140000
_diffrn_orient_matrix_UB_12 -0.0506953000
_diffrn_orient_matrix_UB_13 0.0657433000
_diffrn_orient_matrix_UB_21 -0.1501714000
_diffrn_orient_matrix_UB_22 -0.0503968000
_diffrn_orient_matrix_UB_23 -0.0517847000
_diffrn_orient_matrix_UB_31 0.1593912000
_diffrn_orient_matrix_UB_32 -0.0605321000
_diffrn_orient_matrix_UB_33 -0.0119453000
_diffrn_radiation_monochromator mirror
_diffrn_radiation_probe x-ray
_diffrn_radiation_type 'Cu K\a'
_diffrn_radiation_wavelength 1.54184
_diffrn_reflns_av_R_equivalents 0.0470
_diffrn_reflns_av_unetI/netI 0.0279
_diffrn_reflns_Laue_measured_fraction_full 1.000
_diffrn_reflns_Laue_measured_fraction_max 0.992
_diffrn_reflns_limit_h_max 8
_diffrn_reflns_limit_h_min -8
_diffrn_reflns_limit_k_max 20
_diffrn_reflns_limit_k_min -20
_diffrn_reflns_limit_l_max 22
_diffrn_reflns_limit_l_min -22
_diffrn_reflns_number 22285
_diffrn_reflns_point_group_measured_fraction_full 1.000
_diffrn_reflns_point_group_measured_fraction_max 0.992
_diffrn_reflns_theta_full 67.684
_diffrn_reflns_theta_max 72.061
_diffrn_reflns_theta_min 3.620
_diffrn_source 'fine-focus sealed X-ray tube'
_diffrn_source_type 'Enhance Ultra (Cu) X-ray Source'
_exptl_absorpt_coefficient_mu 23.108
_exptl_absorpt_correction_T_max 0.647
_exptl_absorpt_correction_T_min 0.148
_exptl_absorpt_correction_type analytical
_exptl_absorpt_process_details
;
CrysAlisPro 1.171.41.81a (Rigaku Oxford Diffraction, 2020)
Analytical numeric absorption correction using a multifaceted crystal
model based on expressions derived by R.C. Clark & J.S. Reid.
(Clark, R. C. & Reid, J. S. (1995). Acta Cryst. A51, 887-897)
Empirical absorption correction using spherical harmonics,
implemented in SCALE3 ABSPACK scaling algorithm.
;
_exptl_crystal_colour 'dark red'
_exptl_crystal_colour_modifier dark
_exptl_crystal_colour_primary red
_exptl_crystal_density_diffrn 2.637
_exptl_crystal_description block
_exptl_crystal_F_000 1512
_exptl_crystal_size_max 0.14
_exptl_crystal_size_mid 0.11
_exptl_crystal_size_min 0.03
_refine_diff_density_max 2.641
_refine_diff_density_min -1.062
_refine_diff_density_rms 0.187
_refine_ls_extinction_method none
_refine_ls_goodness_of_fit_ref 1.088
_refine_ls_hydrogen_treatment constr
_refine_ls_matrix_type full
_refine_ls_number_parameters 271
_refine_ls_number_reflns 4109
_refine_ls_number_restraints 0
_refine_ls_restrained_S_all 1.088
_refine_ls_R_factor_all 0.0299
_refine_ls_R_factor_gt 0.0281
_refine_ls_shift/su_max 0.002
_refine_ls_shift/su_mean 0.000
_refine_ls_structure_factor_coef Fsqd
_refine_ls_weighting_details 'w=1/[\s^2^(Fo^2^)+(0.0481P)^2^+1.5536P] where P=(Fo^2^+2Fc^2^)/3'
_refine_ls_weighting_scheme calc
_refine_ls_wR_factor_gt 0.0736
_refine_ls_wR_factor_ref 0.0750
_reflns_Friedel_coverage 0.000
_reflns_number_gt 3880
_reflns_number_total 4109
_reflns_threshold_expression 'I > 2\s(I)'
_cod_data_source_file d1dt01866c2.cif
_cod_data_source_block lr131_abs2
_cod_depositor_comments 'Adding full bibliography for 7708032--7708039.cif.'
_cod_database_code 7708038
_shelx_shelxl_version_number 2018/3
_chemical_oxdiff_formula 'C16 H5 Se P W2 O10'
_shelx_space_group_comment
;
The symmetry employed for this shelxl refinement is uniquely defined
by the following loop, which should always be used as a source of
symmetry information in preference to the above space-group names.
They are only intended as comments.
;
_shelx_estimated_absorpt_t_max 0.544
_shelx_estimated_absorpt_t_min 0.140
_reflns_odcompleteness_completeness 99.92
_reflns_odcompleteness_iscentric 1
_reflns_odcompleteness_theta 66.97
_olex2_refinement_description
;
1. Fixed Uiso
 At 1.2 times of:
  All C(H) groups
2.a Aromatic/amide H refined with riding coordinates:
 C12(H12), C16(H16), C15(H15), C13(H13), C14(H14)
;
_olex2_submission_special_instructions 'No special instructions were received'
_oxdiff_exptl_absorpt_empirical_details
;
Empirical correction (ABSPACK) includes:
- Absorption correction using spherical harmonics
- Frame scaling
;
_oxdiff_exptl_absorpt_empirical_full_max 1.553
_oxdiff_exptl_absorpt_empirical_full_min 0.642

loop_
_space_group_symop_operation_xyz
'x, y, z'
'-x, y+1/2, -z+1/2'
'-x, -y, -z'
'x, -y-1/2, z-1/2'

loop_
_atom_site_label
_atom_site_type_symbol
_atom_site_fract_x
_atom_site_fract_y
_atom_site_fract_z
_atom_site_U_iso_or_equiv
_atom_site_adp_type
_atom_site_occupancy
_atom_site_site_symmetry_order
_atom_site_calc_flag
_atom_site_refinement_flags_posn
_atom_site_refinement_flags_adp
_atom_site_refinement_flags_occupancy
_atom_site_disorder_assembly
_atom_site_disorder_group
W1 W 0.82730(3) 0.83273(2) 0.55355(2) 0.01569(8) Uani 1 1 d . . . . .
W2 W 0.52373(3) 0.78490(2) 0.32708(2) 0.01613(8) Uani 1 1 d . . . . .
Se1 Se 0.58588(8) 0.63831(3) 0.50610(3) 0.02352(13) Uani 1 1 d . . . . .
P1 P 0.63819(16) 0.75561(7) 0.45499(6) 0.0157(2) Uani 1 1 d . . . . .
O8 O 0.7030(6) 0.6221(2) 0.2729(2) 0.0306(8) Uani 1 1 d . . . . .
O9 O 0.9271(5) 0.8750(2) 0.3309(2) 0.0296(8) Uani 1 1 d . . . . .
O1 O 0.4446(6) 0.8546(3) 0.6238(2) 0.0342(9) Uani 1 1 d . . . . .
O4 O 0.7505(6) 0.9968(2) 0.4623(2) 0.0347(9) Uani 1 1 d . . . . .
O5 O 1.0715(6) 0.9426(3) 0.6779(2) 0.0365(9) Uani 1 1 d . . . . .
O2 O 0.9378(6) 0.6889(3) 0.6686(2) 0.0356(9) Uani 1 1 d . . . . .
O7 O 0.1073(5) 0.7003(2) 0.3113(2) 0.0318(9) Uani 1 1 d . . . . .
O6 O 0.3429(6) 0.9504(3) 0.3753(3) 0.0404(10) Uani 1 1 d . . . . .
O3 O 1.1982(6) 0.8019(3) 0.4788(2) 0.0379(10) Uani 1 1 d . . . . .
O10 O 0.3827(7) 0.8432(3) 0.1627(2) 0.0427(11) Uani 1 1 d . . . . .
C9 C 0.7819(7) 0.8427(3) 0.3296(3) 0.0204(10) Uani 1 1 d . . . . .
C4 C 0.7739(7) 0.9374(3) 0.4935(3) 0.0215(10) Uani 1 1 d . . . . .
C8 C 0.6379(7) 0.6794(3) 0.2926(3) 0.0215(10) Uani 1 1 d . . . . .
C11 C 0.3812(7) 0.5833(3) 0.4421(3) 0.0207(10) Uani 1 1 d . . . . .
C7 C 0.2588(7) 0.7282(3) 0.3197(3) 0.0219(10) Uani 1 1 d . . . . .
C1 C 0.5793(7) 0.8492(3) 0.5987(3) 0.0216(10) Uani 1 1 d . . . . .
C10 C 0.4367(7) 0.8211(4) 0.2214(3) 0.0265(11) Uani 1 1 d . . . . .
C2 C 0.8967(7) 0.7368(3) 0.6249(3) 0.0232(10) Uani 1 1 d . . . . .
C12 C 0.1976(8) 0.5867(3) 0.4603(3) 0.0284(11) Uani 1 1 d . . . . .
H12 H 0.175180 0.616109 0.502244 0.034 Uiso 1 1 calc R U . . .
C16 C 0.4168(8) 0.5386(3) 0.3821(3) 0.0256(11) Uani 1 1 d . . . . .
H16 H 0.544032 0.534887 0.371105 0.031 Uiso 1 1 calc R U . . .
C3 C 1.0690(7) 0.8126(3) 0.5066(3) 0.0229(10) Uani 1 1 d . . . . .
C5 C 0.9836(8) 0.9039(3) 0.6341(3) 0.0243(10) Uani 1 1 d . . . . .
C15 C 0.2637(9) 0.4992(3) 0.3382(3) 0.0303(12) Uani 1 1 d . . . . .
H15 H 0.285823 0.468808 0.296666 0.036 Uiso 1 1 calc R U . . .
C6 C 0.4065(7) 0.8910(3) 0.3588(3) 0.0244(10) Uani 1 1 d . . . . .
C13 C 0.0456(8) 0.5459(4) 0.4159(3) 0.0326(12) Uani 1 1 d . . . . .
H13 H -0.080602 0.547129 0.428069 0.039 Uiso 1 1 calc R U . . .
C14 C 0.0778(9) 0.5043(3) 0.3551(3) 0.0346(13) Uani 1 1 d . . . . .
H14 H -0.027096 0.478751 0.324186 0.042 Uiso 1 1 calc R U . . .

loop_
_atom_site_aniso_label
_atom_site_aniso_U_11
_atom_site_aniso_U_22
_atom_site_aniso_U_33
_atom_site_aniso_U_23
_atom_site_aniso_U_13
_atom_site_aniso_U_12
W1 0.01570(13) 0.01388(13) 0.01728(12) -0.00111(7) 0.00221(8) -0.00153(7)
W2 0.01534(13) 0.01603(13) 0.01693(12) 0.00053(7) 0.00251(8) -0.00046(7)
Se1 0.0284(3) 0.0183(3) 0.0214(2) 0.00359(19) -0.0029(2) -0.0067(2)
P1 0.0156(5) 0.0132(6) 0.0179(5) -0.0003(4) 0.0019(4) -0.0009(4)
O8 0.029(2) 0.028(2) 0.0347(19) -0.0063(16) 0.0060(16) 0.0073(17)
O9 0.0236(19) 0.026(2) 0.040(2) 0.0007(16) 0.0087(15) -0.0050(16)
O1 0.024(2) 0.052(3) 0.0276(18) -0.0003(18) 0.0078(16) 0.0053(19)
O4 0.043(2) 0.023(2) 0.037(2) 0.0092(17) 0.0017(17) -0.0050(17)
O5 0.041(2) 0.035(2) 0.0304(19) -0.0113(17) -0.0028(17) -0.0107(19)
O2 0.046(2) 0.023(2) 0.033(2) 0.0063(17) -0.0058(17) -0.0023(19)
O7 0.0212(19) 0.027(2) 0.045(2) 0.0044(17) -0.0019(16) -0.0029(16)
O6 0.035(2) 0.021(2) 0.064(3) -0.012(2) 0.007(2) 0.0032(18)
O3 0.024(2) 0.053(3) 0.038(2) -0.005(2) 0.0119(17) 0.0029(19)
O10 0.039(2) 0.057(3) 0.032(2) 0.0166(19) 0.0037(18) 0.000(2)
C9 0.025(3) 0.015(2) 0.021(2) 0.0005(17) 0.0022(18) 0.0002(19)
C4 0.025(2) 0.019(3) 0.020(2) -0.0020(19) 0.0020(18) -0.004(2)
C8 0.019(2) 0.024(3) 0.020(2) 0.0015(19) 0.0009(18) 0.001(2)
C11 0.026(2) 0.011(2) 0.023(2) 0.0013(17) -0.0015(18) -0.0038(18)
C7 0.024(3) 0.017(2) 0.024(2) 0.0044(18) 0.0034(19) -0.001(2)
C1 0.020(2) 0.023(2) 0.021(2) 0.0009(18) 0.0019(18) 0.001(2)
C10 0.020(2) 0.039(3) 0.020(2) 0.009(2) 0.0009(18) -0.002(2)
C2 0.022(2) 0.021(2) 0.025(2) 0.000(2) -0.0006(19) -0.004(2)
C12 0.027(3) 0.028(3) 0.030(2) 0.006(2) 0.005(2) -0.004(2)
C16 0.028(3) 0.020(3) 0.027(2) 0.003(2) -0.001(2) 0.000(2)
C3 0.019(2) 0.027(3) 0.021(2) -0.003(2) 0.0006(19) 0.000(2)
C5 0.026(3) 0.024(3) 0.024(2) -0.001(2) 0.007(2) 0.001(2)
C15 0.042(3) 0.017(2) 0.028(2) -0.003(2) -0.006(2) 0.005(2)
C6 0.021(2) 0.019(3) 0.033(2) 0.003(2) 0.002(2) -0.006(2)
C13 0.024(3) 0.029(3) 0.044(3) 0.009(2) 0.002(2) -0.002(2)
C14 0.032(3) 0.019(3) 0.045(3) 0.008(2) -0.014(2) -0.007(2)

loop_
_atom_type_symbol
_atom_type_description
_atom_type_scat_dispersion_real
_atom_type_scat_dispersion_imag
_atom_type_scat_source
C C 0.0181 0.0091 'International Tables Vol C Tables 4.2.6.8 and 6.1.1.4'
H H 0.0000 0.0000 'International Tables Vol C Tables 4.2.6.8 and 6.1.1.4'
O O 0.0492 0.0322 'International Tables Vol C Tables 4.2.6.8 and 6.1.1.4'
P P 0.2955 0.4335 'International Tables Vol C Tables 4.2.6.8 and 6.1.1.4'
Se Se -0.7943 1.1372 'International Tables Vol C Tables 4.2.6.8 and 6.1.1.4'
W W -5.4734 5.5774 'International Tables Vol C Tables 4.2.6.8 and 6.1.1.4'

loop_
_exptl_crystal_face_index_h
_exptl_crystal_face_index_k
_exptl_crystal_face_index_l
_exptl_crystal_face_perp_dist
0 -10 -5 0.0607
0 5 -10 0.0219
-1 -2 12 0.0116
2 1 -12 0.0161
-1 1 12 0.0280
3 -1 8 0.0426
0 5 10 0.0478
0 -5 -10 0.0345
-1 2 -11 0.0165
-4 2 -3 0.0522
0 8 8 0.0574
0 -8 -8 0.0505
4 0 4 0.0482
0 10 5 0.0653
-4 1 0 0.0538
-3 1 -7 0.0396

loop_
_geom_angle_atom_site_label_1
_geom_angle_atom_site_label_2
_geom_angle_atom_site_label_3
_geom_angle
_geom_angle_site_symmetry_1
_geom_angle_site_symmetry_3
_geom_angle_publ_flag
C4 W1 P1 90.32(13) . . ?
C4 W1 C1 91.1(2) . . ?
C4 W1 C2 172.69(19) . . ?
C4 W1 C3 89.7(2) . . ?
C4 W1 C5 86.6(2) . . ?
C1 W1 P1 88.93(14) . . ?
C2 W1 P1 96.93(14) . . ?
C2 W1 C1 88.0(2) . . ?
C3 W1 P1 89.05(14) . . ?
C3 W1 C1 177.8(2) . . ?
C3 W1 C2 91.4(2) . . ?
C5 W1 P1 176.91(15) . . ?
C5 W1 C1 90.9(2) . . ?
C5 W1 C2 86.1(2) . . ?
C5 W1 C3 91.2(2) . . ?
C9 W2 P1 85.62(13) . . ?
C9 W2 C8 90.5(2) . . ?
C9 W2 C7 177.39(18) . . ?
C9 W2 C6 89.7(2) . . ?
C8 W2 P1 93.06(13) . . ?
C8 W2 C7 89.5(2) . . ?
C7 W2 P1 96.98(13) . . ?
C10 W2 P1 174.29(17) . . ?
C10 W2 C9 90.4(2) . . ?
C10 W2 C8 91.0(2) . . ?
C10 W2 C7 87.0(2) . . ?
C10 W2 C6 87.5(2) . . ?
C6 W2 P1 88.46(14) . . ?
C6 W2 C8 178.48(19) . . ?
C6 W2 C7 90.2(2) . . ?
C11 Se1 P1 107.95(14) . . ?
W2 P1 W1 132.95(5) . . ?
Se1 P1 W1 104.19(4) . . ?
Se1 P1 W2 122.84(5) . . ?
O9 C9 W2 179.9(5) . . ?
O4 C4 W1 177.1(4) . . ?
O8 C8 W2 178.7(5) . . ?
C12 C11 Se1 117.3(4) . . ?
C12 C11 C16 121.0(5) . . ?
C16 C11 Se1 121.6(4) . . ?
O7 C7 W2 175.0(4) . . ?
O1 C1 W1 177.0(5) . . ?
O10 C10 W2 177.5(5) . . ?
O2 C2 W1 174.2(5) . . ?
C11 C12 H12 120.5 . . ?
C11 C12 C13 119.0(5) . . ?
C13 C12 H12 120.5 . . ?
C11 C16 H16 120.4 . . ?
C11 C16 C15 119.2(5) . . ?
C15 C16 H16 120.4 . . ?
O3 C3 W1 178.0(4) . . ?
O5 C5 W1 179.0(5) . . ?
C16 C15 H15 120.0 . . ?
C16 C15 C14 120.0(5) . . ?
C14 C15 H15 120.0 . . ?
O6 C6 W2 178.8(5) . . ?
C12 C13 H13 119.8 . . ?
C14 C13 C12 120.4(5) . . ?
C14 C13 H13 119.8 . . ?
C15 C14 H14 119.8 . . ?
C13 C14 C15 120.4(5) . . ?
C13 C14 H14 119.8 . . ?

loop_
_geom_bond_atom_site_label_1
_geom_bond_atom_site_label_2
_geom_bond_distance
_geom_bond_site_symmetry_2
_geom_bond_publ_flag
W1 P1 2.4232(11) . ?
W1 C4 2.048(5) . ?
W1 C1 2.071(5) . ?
W1 C2 2.062(5) . ?
W1 C3 2.059(5) . ?
W1 C5 2.058(5) . ?
W2 P1 2.4141(11) . ?
W2 C9 2.038(5) . ?
W2 C8 2.058(5) . ?
W2 C7 2.063(5) . ?
W2 C10 2.036(5) . ?
W2 C6 2.056(5) . ?
Se1 P1 2.2060(13) . ?
Se1 C11 1.925(5) . ?
O8 C8 1.133(7) . ?
O9 C9 1.146(6) . ?
O1 C1 1.124(6) . ?
O4 C4 1.133(6) . ?
O5 C5 1.128(7) . ?
O2 C2 1.130(7) . ?
O7 C7 1.144(6) . ?
O6 C6 1.137(7) . ?
O3 C3 1.128(6) . ?
O10 C10 1.146(7) . ?
C11 C12 1.386(7) . ?
C11 C16 1.390(7) . ?
C12 H12 0.9500 . ?
C12 C13 1.402(8) . ?
C16 H16 0.9500 . ?
C16 C15 1.392(8) . ?
C15 H15 0.9500 . ?
C15 C14 1.394(9) . ?
C13 H13 0.9500 . ?
C13 C14 1.366(9) . ?
C14 H14 0.9500 . ?

loop_
_geom_torsion_atom_site_label_1
_geom_torsion_atom_site_label_2
_geom_torsion_atom_site_label_3
_geom_torsion_atom_site_label_4
_geom_torsion
_geom_torsion_site_symmetry_1
_geom_torsion_site_symmetry_2
_geom_torsion_site_symmetry_3
_geom_torsion_site_symmetry_4
_geom_torsion_publ_flag
Se1 C11 C12 C13 -178.6(4) . . . . ?
Se1 C11 C16 C15 179.2(4) . . . . ?
C11 C12 C13 C14 -0.7(8) . . . . ?
C11 C16 C15 C14 -0.6(8) . . . . ?
C12 C11 C16 C15 2.5(8) . . . . ?
C12 C13 C14 C15 2.6(8) . . . . ?
C16 C11 C12 C13 -1.8(8) . . . . ?
C16 C15 C14 C13 -1.9(8) . . . . ?

loop_
_exptl_oxdiff_crystal_face_indexfrac_h
_exptl_oxdiff_crystal_face_indexfrac_k
_exptl_oxdiff_crystal_face_indexfrac_l
_exptl_oxdiff_crystal_face_x
_exptl_oxdiff_crystal_face_y
_exptl_oxdiff_crystal_face_z
0.0000 -10.0000 -5.0000 0.1782 0.7629 0.6650
-0.0000 5.0000 -10.0000 -0.9109 0.2659 -0.1832
-1.0000 -2.0000 12.0000 0.9313 -0.3705 -0.1817
2.0000 1.0000 -12.0000 -0.9216 0.2707 0.4016
-1.0000 1.0000 12.0000 0.7792 -0.5216 -0.3633
3.0000 -1.0000 8.0000 0.4536 -0.8144 0.4431
0.0000 5.0000 10.0000 0.4040 -0.7698 -0.4221
-0.0000 -5.0000 -10.0000 -0.4040 0.7698 0.4221
-1.0000 2.0000 -11.0000 -0.7836 0.6190 -0.1491
-4.0000 2.0000 -3.0000 -0.1346 0.6552 -0.7228
0.0000 8.0000 8.0000 0.1204 -0.8175 -0.5798
-0.0000 -8.0000 -8.0000 -0.1204 0.8175 0.5798
4.0000 -0.0000 4.0000 0.0989 -0.8078 0.5898
-0.0000 10.0000 5.0000 -0.1782 -0.7629 -0.6650
-4.0000 1.0000 0.0000 0.1134 0.5503 -0.6981
-3.0000 1.0000 -7.0000 -0.3879 0.7626 -0.4551
